data_4027853
loop_
_publ_author_name
'Xinyao Li'
'Jiaxi Xu'

_publ_section_title
;
 Annuloselectivity in Cycloadditions of Ketenes with Imines: A DFT Study
;
_journal_name_full 'Journal of Organic Chemistry'
_journal_page_first 347
_journal_page_last 355
_journal_paper_doi 10.1021/jo302216d
_journal_volume 78
_journal_year 2013
_chemical_formula_moiety 'C36 H27 N3 O4'
_chemical_formula_sum 'C36 H27 N3 O4'
_chemical_formula_weight 565.61
_chemical_name_systematic
;
 ? 
;
_space_group_crystal_system monoclinic
_space_group_IT_number 14
_space_group_name_Hall '-P 2yn'
_space_group_name_H-M_alt 'P 1 21/n 1'
_symmetry_space_group_name_Hall '-P 2yn'
_symmetry_space_group_name_H-M 'P 1 21/n 1'
_atom_sites_solution_hydrogens geom
_atom_sites_solution_primary direct
_atom_sites_solution_secondary difmap
_audit_creation_date 2012-06-21
_audit_creation_method
;
  Olex2 1.1
  (compiled 2011.02.15 svn.r1672, GUI svn.r3494)
;
_cell_angle_alpha 90.00
_cell_angle_beta 96.924(5)
_cell_angle_gamma 90.00
_cell_formula_units_Z 4
_cell_length_a 9.9283(6)
_cell_length_b 17.019(2)
_cell_length_c 16.7464(10)
_cell_measurement_reflns_used 2316
_cell_measurement_temperature 293(2)
_cell_measurement_theta_max 29.2710
_cell_measurement_theta_min 3.2332
_cell_volume 2809.0(4)
_computing_cell_refinement
;
CrysAlisPro, Agilent Technologies,
Version 1.171.35.11 (release 16-05-2011 CrysAlis171 .NET)
(compiled May 16 2011,17:55:39)
;
_computing_data_collection
;
CrysAlisPro, Agilent Technologies,
Version 1.171.35.11 (release 16-05-2011 CrysAlis171 .NET)
(compiled May 16 2011,17:55:39)
;
_computing_data_reduction
;
CrysAlisPro, Agilent Technologies,
Version 1.171.35.11 (release 16-05-2011 CrysAlis171 .NET)
(compiled May 16 2011,17:55:39)
;
_computing_molecular_graphics
;
O. V. Dolomanov, L. J. Bourhis, R. J. Gildea, J. A. K. Howard and H. Puschmann,
OLEX2: a complete structure solution, refinement and analysis program.
J. Appl. Cryst. (2009). 42, 339-341.
;
_computing_publication_material
;
O. V. Dolomanov, L. J. Bourhis, R. J. Gildea, J. A. K. Howard and H. Puschmann,
OLEX2: a complete structure solution, refinement and analysis program.
J. Appl. Cryst. (2009). 42, 339-341.
;
_computing_structure_refinement 'SHELXL-97 (Sheldrick, 1997)'
_computing_structure_solution 'A short history of SHELX (Sheldrick, 2007)/Bruker'
_diffrn_ambient_temperature 293(2)
_diffrn_detector_area_resol_mean 16.0971
_diffrn_measured_fraction_theta_full 0.998
_diffrn_measured_fraction_theta_max 0.998
_diffrn_measurement_details
;
  1 omega    2.00   27.00   1.0000   10.0000
omega____ theta____ kappa____ phi______ frames
    -      -15.8268 -106.0000   54.0000 25

  2 omega  -39.00    4.00   1.0000   10.0000
omega____ theta____ kappa____ phi______ frames
    -      -15.8268   77.0000   30.0000 43

  3 omega  -22.00   40.00   1.0000   10.0000
omega____ theta____ kappa____ phi______ frames
    -       21.1393  -37.0000   90.0000 62

  4 omega  -50.00   73.00   1.0000   10.0000
omega____ theta____ kappa____ phi______ frames
    -       21.1393    0.0000  -30.0000 123
;
_diffrn_measurement_device_type 'Xcalibur, Eos, Gemini'
_diffrn_measurement_method '\w scans'
_diffrn_orient_matrix_UB_11 -0.0501134000
_diffrn_orient_matrix_UB_12 -0.0097261000
_diffrn_orient_matrix_UB_13 -0.0323138000
_diffrn_orient_matrix_UB_21 -0.0010892000
_diffrn_orient_matrix_UB_22 -0.0392462000
_diffrn_orient_matrix_UB_23 0.0142856000
_diffrn_orient_matrix_UB_31 -0.0516665000
_diffrn_orient_matrix_UB_32 0.0102631000
_diffrn_orient_matrix_UB_33 0.0238917000
_diffrn_radiation_monochromator graphite
_diffrn_radiation_type 'Mo K\a'
_diffrn_radiation_wavelength 0.7107
_diffrn_reflns_av_R_equivalents 0.0326
_diffrn_reflns_av_unetI/netI 0.0528
_diffrn_reflns_limit_h_max 10
_diffrn_reflns_limit_h_min -12
_diffrn_reflns_limit_k_max 11
_diffrn_reflns_limit_k_min -20
_diffrn_reflns_limit_l_max 20
_diffrn_reflns_limit_l_min -20
_diffrn_reflns_number 12678
_diffrn_reflns_theta_full 26.00
_diffrn_reflns_theta_max 26.00
_diffrn_reflns_theta_min 3.24
_diffrn_source 'Enhance (Mo) x-ray Source'
_exptl_absorpt_coefficient_mu 0.088
_exptl_absorpt_correction_T_max 1.00000
_exptl_absorpt_correction_T_min 0.98753
_exptl_absorpt_correction_type multi-scan
_exptl_absorpt_process_details
;
CrysAlisPro, Agilent Technologies,
Version 1.171.35.11 (release 16-05-2011 CrysAlis171 .NET)
(compiled May 16 2011,17:55:39)
empirical absorption correction using spherical harmonics,
 implemented in SCALE3 ABSPACK scaling algorithm.
;
_exptl_crystal_density_diffrn 1.337
_exptl_crystal_F_000 1184
_exptl_crystal_size_max 0.40
_exptl_crystal_size_mid 0.30
_exptl_crystal_size_min 0.30
_refine_diff_density_max 0.151
_refine_diff_density_min -0.171
_refine_diff_density_rms 0.035
_refine_ls_extinction_method none
_refine_ls_goodness_of_fit_ref 1.057
_refine_ls_hydrogen_treatment mixed
_refine_ls_matrix_type full
_refine_ls_number_parameters 389
_refine_ls_number_reflns 5506
_refine_ls_number_restraints 0
_refine_ls_restrained_S_all 1.057
_refine_ls_R_factor_all 0.0894
_refine_ls_R_factor_gt 0.0543
_refine_ls_shift/su_max 0.000
_refine_ls_shift/su_mean 0.000
_refine_ls_structure_factor_coef Fsqd
_refine_ls_weighting_details 'calc w=1/[\s^2^(Fo^2^)+(0.0367P)^2^+0.2725P] where P=(Fo^2^+2Fc^2^)/3'
_refine_ls_weighting_scheme calc
_refine_ls_wR_factor_gt 0.0966
_refine_ls_wR_factor_ref 0.1105
_reflns_number_gt 3759
_reflns_number_total 5506
_reflns_threshold_expression >2sigma(I)
_cod_data_source_file jo302216d_si_002.cif
_cod_data_source_block C36H27N3O4
_cod_original_cell_volume 2809.0(5)
_cod_database_code 4027853
_reflns_odcompleteness_completeness 99.75
_reflns_odcompleteness_iscentric 1
_reflns_odcompleteness_theta 26.32

loop_
_space_group_symop_id
_space_group_symop_operation_xyz
1 'x, y, z'
2 '-x+1/2, y+1/2, -z+1/2'
3 '-x, -y, -z'
4 'x-1/2, -y-1/2, z-1/2'

loop_
_atom_site_label
_atom_site_type_symbol
_atom_site_fract_x
_atom_site_fract_y
_atom_site_fract_z
_atom_site_U_iso_or_equiv
_atom_site_adp_type
_atom_site_occupancy
_atom_site_symmetry_multiplicity
_atom_site_calc_flag
_atom_site_refinement_flags
O1 O 0.20549(13) 0.15414(9) 0.62994(8) 0.0515(4) Uani 1 1 d .
O2 O 0.52493(14) 0.09906(9) 0.69309(8) 0.0507(4) Uani 1 1 d .
O3 O 0.52009(14) 0.40200(9) 0.71633(8) 0.0515(4) Uani 1 1 d .
O4 O 0.50392(15) 0.08025(9) 0.43720(9) 0.0574(4) Uani 1 1 d .
N1 N 0.23345(14) 0.18937(11) 0.76068(9) 0.0423(4) Uani 1 1 d .
N2 N 0.56586(15) 0.16799(9) 0.58326(9) 0.0371(4) Uani 1 1 d .
N3 N 0.50606(15) 0.30440(9) 0.57536(9) 0.0384(4) Uani 1 1 d .
C1 C 0.31832(19) 0.21563(13) 0.83096(11) 0.0386(5) Uani 1 1 d .
C2 C 0.4147(2) 0.16607(14) 0.86908(12) 0.0553(6) Uani 1 1 d .
H2 H 0.4238 0.1152 0.8500 0.066 Uiso 1 1 calc R
C3 C 0.4979(2) 0.19209(17) 0.93571(14) 0.0695(7) Uani 1 1 d .
H3 H 0.5639 0.1588 0.9612 0.083 Uiso 1 1 calc R
C4 C 0.4842(2) 0.26663(16) 0.96477(13) 0.0612(7) Uani 1 1 d .
H4 H 0.5406 0.2838 1.0097 0.073 Uiso 1 1 calc R
C5 C 0.3874(2) 0.31539(14) 0.92745(13) 0.0554(6) Uani 1 1 d .
H5 H 0.3783 0.3660 0.9469 0.067 Uiso 1 1 calc R
C6 C 0.3025(2) 0.29007(14) 0.86067(12) 0.0491(6) Uani 1 1 d .
H6 H 0.2353 0.3231 0.8361 0.059 Uiso 1 1 calc R
C7 C 0.0935(2) 0.16847(17) 0.77017(14) 0.0712(8) Uani 1 1 d .
H7A H 0.0492 0.2126 0.7914 0.107 Uiso 1 1 calc R
H7B H 0.0932 0.1249 0.8065 0.107 Uiso 1 1 calc R
H7C H 0.0462 0.1542 0.7188 0.107 Uiso 1 1 calc R
C8 C 0.27548(18) 0.18395(12) 0.68735(11) 0.0368(5) Uani 1 1 d .
C9 C 0.41084(17) 0.22147(11) 0.67410(10) 0.0323(4) Uani 1 1 d .
H9 H 0.4510 0.2453 0.7247 0.039 Uiso 1 1 calc R
C10 C 0.50496(18) 0.15739(12) 0.65091(11) 0.0346(5) Uani 1 1 d .
C11 C 0.38159(17) 0.28689(11) 0.61072(10) 0.0341(4) Uani 1 1 d .
H11 H 0.3172 0.2650 0.5675 0.041 Uiso 1 1 calc R
C12 C 0.31103(19) 0.35500(12) 0.64568(11) 0.0372(5) Uani 1 1 d .
C13 C 0.1704(2) 0.35954(14) 0.63432(12) 0.0509(6) Uani 1 1 d .
H13 H 0.1217 0.3253 0.5985 0.061 Uiso 1 1 calc R
C14 C 0.1011(2) 0.41425(16) 0.67546(15) 0.0645(7) Uani 1 1 d .
H14 H 0.0069 0.4167 0.6668 0.077 Uiso 1 1 calc R
C15 C 0.1719(3) 0.46456(16) 0.72885(15) 0.0669(7) Uani 1 1 d .
H15 H 0.1255 0.5008 0.7569 0.080 Uiso 1 1 calc R
C16 C 0.3113(3) 0.46170(14) 0.74108(13) 0.0587(6) Uani 1 1 d .
H16 H 0.3595 0.4964 0.7767 0.070 Uiso 1 1 calc R
C17 C 0.3796(2) 0.40674(12) 0.69987(12) 0.0440(5) Uani 1 1 d .
C18 C 0.5900(2) 0.42113(13) 0.65138(13) 0.0463(5) Uani 1 1 d .
C19 C 0.6733(2) 0.48626(15) 0.66011(18) 0.0699(8) Uani 1 1 d .
H19 H 0.6775 0.5165 0.7066 0.084 Uiso 1 1 calc R
C20 C 0.7505(3) 0.50679(16) 0.6000(2) 0.0872(10) Uani 1 1 d .
H20 H 0.8078 0.5502 0.6061 0.105 Uiso 1 1 calc R
C21 C 0.7416(3) 0.46242(16) 0.5313(2) 0.0798(9) Uani 1 1 d .
H21 H 0.7924 0.4764 0.4903 0.096 Uiso 1 1 calc R
C22 C 0.6584(2) 0.39718(14) 0.52213(15) 0.0583(6) Uani 1 1 d .
H22 H 0.6527 0.3684 0.4746 0.070 Uiso 1 1 calc R
C23 C 0.58256(19) 0.37376(12) 0.58321(12) 0.0403(5) Uani 1 1 d .
C24 C 0.54959(19) 0.23852(11) 0.53055(11) 0.0356(5) Uani 1 1 d .
H24 H 0.6393 0.2515 0.5154 0.043 Uiso 1 1 calc R
C25 C 0.45636(18) 0.22246(12) 0.45304(11) 0.0358(5) Uani 1 1 d .
C26 C 0.38089(19) 0.28500(13) 0.41638(12) 0.0443(5) Uani 1 1 d .
H26 H 0.3890 0.3341 0.4409 0.053 Uiso 1 1 calc R
C27 C 0.2954(2) 0.27730(16) 0.34589(13) 0.0563(6) Uani 1 1 d .
H27 H 0.2468 0.3203 0.3235 0.068 Uiso 1 1 calc R
C28 C 0.2830(2) 0.20525(18) 0.30919(14) 0.0652(7) Uani 1 1 d .
H28 H 0.2251 0.1991 0.2616 0.078 Uiso 1 1 calc R
C29 C 0.3554(2) 0.14238(16) 0.34229(14) 0.0584(6) Uani 1 1 d .
H29 H 0.3466 0.0937 0.3169 0.070 Uiso 1 1 calc R
C30 C 0.44241(19) 0.15044(13) 0.41365(12) 0.0423(5) Uani 1 1 d .
C31 C 0.6219(2) 0.06912(12) 0.48769(12) 0.0414(5) Uani 1 1 d .
C32 C 0.7042(2) 0.00845(13) 0.46607(14) 0.0505(6) Uani 1 1 d .
H32 H 0.6811 -0.0185 0.4180 0.061 Uiso 1 1 calc R
C33 C 0.8188(2) -0.01162(15) 0.51528(16) 0.0620(7) Uani 1 1 d .
H33 H 0.8727 -0.0529 0.5012 0.074 Uiso 1 1 calc R
C34 C 0.8547(2) 0.02903(16) 0.58544(15) 0.0693(8) Uani 1 1 d .
H34 H 0.9338 0.0159 0.6183 0.083 Uiso 1 1 calc R
C35 C 0.7735(2) 0.08965(15) 0.60748(13) 0.0576(6) Uani 1 1 d .
H35 H 0.7987 0.1176 0.6546 0.069 Uiso 1 1 calc R
C36 C 0.65493(19) 0.10848(12) 0.55925(12) 0.0396(5) Uani 1 1 d .

loop_
_atom_site_aniso_label
_atom_site_aniso_U_11
_atom_site_aniso_U_22
_atom_site_aniso_U_33
_atom_site_aniso_U_23
_atom_site_aniso_U_13
_atom_site_aniso_U_12
O1 0.0507(8) 0.0617(11) 0.0424(8) -0.0150(8) 0.0071(7) -0.0167(8)
O2 0.0647(9) 0.0410(9) 0.0508(9) 0.0119(8) 0.0251(7) 0.0083(8)
O3 0.0573(9) 0.0513(10) 0.0437(9) -0.0121(7) -0.0027(7) 0.0035(8)
O4 0.0577(9) 0.0393(10) 0.0730(11) -0.0150(8) -0.0011(8) -0.0034(8)
N1 0.0343(9) 0.0600(12) 0.0349(9) -0.0066(8) 0.0143(7) -0.0068(8)
N2 0.0450(9) 0.0357(10) 0.0332(9) -0.0002(8) 0.0159(7) 0.0054(8)
N3 0.0476(9) 0.0325(10) 0.0381(9) -0.0071(8) 0.0174(7) -0.0053(8)
C1 0.0402(11) 0.0499(14) 0.0280(10) -0.0030(10) 0.0135(8) 0.0007(10)
C2 0.0705(15) 0.0499(15) 0.0448(13) -0.0101(11) 0.0039(11) 0.0162(13)
C3 0.0820(17) 0.075(2) 0.0473(14) -0.0115(14) -0.0107(12) 0.0305(16)
C4 0.0670(15) 0.0702(19) 0.0436(13) -0.0140(13) -0.0043(11) 0.0116(14)
C5 0.0686(15) 0.0494(15) 0.0483(14) -0.0126(12) 0.0067(11) 0.0070(13)
C6 0.0515(12) 0.0523(15) 0.0438(13) 0.0008(11) 0.0072(10) 0.0120(11)
C7 0.0429(13) 0.109(2) 0.0657(16) -0.0137(16) 0.0235(11) -0.0140(14)
C8 0.0375(10) 0.0377(12) 0.0360(11) -0.0050(10) 0.0079(9) 0.0004(10)
C9 0.0346(10) 0.0354(12) 0.0282(10) -0.0048(9) 0.0091(8) -0.0010(9)
C10 0.0376(11) 0.0346(12) 0.0328(11) -0.0021(9) 0.0088(8) -0.0058(9)
C11 0.0383(10) 0.0353(12) 0.0294(10) -0.0050(9) 0.0074(8) -0.0010(9)
C12 0.0447(12) 0.0382(12) 0.0298(10) -0.0002(9) 0.0086(8) 0.0073(10)
C13 0.0515(13) 0.0584(16) 0.0432(12) -0.0029(11) 0.0074(10) 0.0111(12)
C14 0.0586(15) 0.078(2) 0.0580(16) 0.0028(14) 0.0124(12) 0.0296(14)
C15 0.0868(19) 0.0599(17) 0.0571(16) -0.0058(14) 0.0212(14) 0.0338(15)
C16 0.0856(18) 0.0404(14) 0.0504(14) -0.0119(11) 0.0097(12) 0.0138(13)
C17 0.0568(13) 0.0385(13) 0.0366(12) -0.0028(10) 0.0055(10) 0.0089(11)
C18 0.0441(12) 0.0363(13) 0.0574(14) -0.0046(11) 0.0019(10) 0.0031(10)
C19 0.0578(15) 0.0426(15) 0.108(2) -0.0263(15) 0.0045(14) -0.0054(13)
C20 0.0642(17) 0.0425(17) 0.159(3) -0.012(2) 0.0313(19) -0.0139(14)
C21 0.0761(18) 0.0502(17) 0.121(3) 0.0076(18) 0.0437(17) -0.0144(15)
C22 0.0636(15) 0.0452(15) 0.0704(16) 0.0033(13) 0.0254(12) -0.0077(13)
C23 0.0436(11) 0.0295(12) 0.0480(12) 0.0016(10) 0.0061(9) 0.0004(10)
C24 0.0408(11) 0.0332(12) 0.0355(10) -0.0020(9) 0.0152(8) -0.0019(9)
C25 0.0378(10) 0.0405(12) 0.0316(10) -0.0036(9) 0.0149(8) -0.0032(10)
C26 0.0496(12) 0.0463(14) 0.0389(12) 0.0004(10) 0.0136(9) 0.0019(11)
C27 0.0493(13) 0.0710(19) 0.0485(14) 0.0040(13) 0.0050(10) 0.0055(13)
C28 0.0521(14) 0.088(2) 0.0529(15) -0.0075(15) -0.0051(11) -0.0079(15)
C29 0.0541(14) 0.0636(17) 0.0568(15) -0.0205(13) 0.0042(11) -0.0126(13)
C30 0.0398(11) 0.0449(14) 0.0440(12) -0.0076(11) 0.0124(9) -0.0052(11)
C31 0.0460(12) 0.0323(12) 0.0489(13) -0.0019(10) 0.0183(10) -0.0020(10)
C32 0.0638(15) 0.0353(13) 0.0573(14) -0.0049(11) 0.0280(12) 0.0014(12)
C33 0.0698(16) 0.0506(16) 0.0714(17) 0.0049(14) 0.0326(14) 0.0198(14)
C34 0.0655(16) 0.080(2) 0.0642(17) 0.0092(15) 0.0127(13) 0.0340(15)
C35 0.0622(15) 0.0662(17) 0.0454(13) -0.0005(12) 0.0111(11) 0.0175(13)
C36 0.0420(11) 0.0391(13) 0.0410(12) 0.0026(10) 0.0187(9) 0.0055(10)

loop_
_atom_type_symbol
_atom_type_description
_atom_type_scat_dispersion_real
_atom_type_scat_dispersion_imag
_atom_type_scat_source
C C 0.0033 0.0016 'International Tables Vol C Tables 4.2.6.8 and 6.1.1.4'
H H 0.0000 0.0000 'International Tables Vol C Tables 4.2.6.8 and 6.1.1.4'
N N 0.0061 0.0033 'International Tables Vol C Tables 4.2.6.8 and 6.1.1.4'
O O 0.0106 0.0060 'International Tables Vol C Tables 4.2.6.8 and 6.1.1.4'

loop_
_geom_angle_atom_site_label_1
_geom_angle_atom_site_label_2
_geom_angle_atom_site_label_3
_geom_angle
C17 O3 C18 114.37(15)
C31 O4 C30 127.73(17)
C1 N1 C7 117.32(15)
C8 N1 C1 123.62(15)
C8 N1 C7 119.06(17)
C10 N2 C24 125.07(15)
C10 N2 C36 119.44(16)
C36 N2 C24 115.49(13)
C23 N3 C11 127.44(15)
C23 N3 C24 120.67(14)
C24 N3 C11 111.85(15)
C2 C1 N1 119.84(19)
C2 C1 C6 120.0(2)
C6 C1 N1 120.14(19)
C1 C2 H2 120.2
C1 C2 C3 119.6(2)
C3 C2 H2 120.2
C2 C3 H3 119.7
C4 C3 C2 120.6(2)
C4 C3 H3 119.7
C3 C4 H4 120.2
C5 C4 C3 119.7(2)
C5 C4 H4 120.2
C4 C5 H5 119.8
C4 C5 C6 120.5(2)
C6 C5 H5 119.8
C1 C6 C5 119.5(2)
C1 C6 H6 120.2
C5 C6 H6 120.2
N1 C7 H7A 109.5
N1 C7 H7B 109.5
N1 C7 H7C 109.5
H7A C7 H7B 109.5
H7A C7 H7C 109.5
H7B C7 H7C 109.5
O1 C8 N1 122.31(17)
O1 C8 C9 118.97(16)
N1 C8 C9 118.57(17)
C8 C9 H9 108.7
C8 C9 C11 107.81(14)
C10 C9 C8 108.44(15)
C10 C9 H9 108.7
C10 C9 C11 114.44(14)
C11 C9 H9 108.7
O2 C10 N2 122.20(17)
O2 C10 C9 119.91(15)
N2 C10 C9 117.88(17)
N3 C11 C9 109.11(14)
N3 C11 H11 106.6
N3 C11 C12 117.04(16)
C9 C11 H11 106.6
C12 C11 C9 110.22(14)
C12 C11 H11 106.6
C13 C12 C11 119.72(18)
C17 C12 C11 121.93(17)
C17 C12 C13 117.51(18)
C12 C13 H13 119.4
C12 C13 C14 121.3(2)
C14 C13 H13 119.4
C13 C14 H14 120.1
C15 C14 C13 119.8(2)
C15 C14 H14 120.1
C14 C15 H15 119.9
C14 C15 C16 120.2(2)
C16 C15 H15 119.9
C15 C16 H16 120.2
C15 C16 C17 119.6(2)
C17 C16 H16 120.2
C12 C17 O3 119.70(17)
C12 C17 C16 121.6(2)
C16 C17 O3 118.6(2)
C19 C18 O3 116.9(2)
C19 C18 C23 121.6(2)
C23 C18 O3 121.40(18)
C18 C19 H19 119.9
C18 C19 C20 120.3(2)
C20 C19 H19 119.9
C19 C20 H20 120.4
C21 C20 C19 119.2(2)
C21 C20 H20 120.4
C20 C21 H21 119.6
C20 C21 C22 120.9(2)
C22 C21 H21 119.6
C21 C22 H22 119.5
C21 C22 C23 121.0(2)
C23 C22 H22 119.5
C18 C23 N3 122.64(17)
C18 C23 C22 117.02(19)
C22 C23 N3 120.32(18)
N2 C24 H24 107.3
N2 C24 C25 111.84(16)
N3 C24 N2 109.64(14)
N3 C24 H24 107.3
N3 C24 C25 113.10(16)
C25 C24 H24 107.3
C26 C25 C24 118.35(18)
C30 C25 C24 125.24(19)
C30 C25 C26 116.38(18)
C25 C26 H26 118.4
C27 C26 C25 123.1(2)
C27 C26 H26 118.4
C26 C27 H27 120.5
C28 C27 C26 118.9(2)
C28 C27 H27 120.5
C27 C28 H28 119.9
C29 C28 C27 120.2(2)
C29 C28 H28 119.9
C28 C29 H29 119.6
C28 C29 C30 120.7(2)
C30 C29 H29 119.6
O4 C30 C25 127.80(18)
O4 C30 C29 111.6(2)
C25 C30 C29 120.6(2)
O4 C31 C32 115.2(2)
O4 C31 C36 124.37(18)
C36 C31 C32 120.1(2)
C31 C32 H32 120.0
C33 C32 C31 120.1(2)
C33 C32 H32 120.0
C32 C33 H33 119.9
C32 C33 C34 120.1(2)
C34 C33 H33 119.9
C33 C34 H34 119.9
C33 C34 C35 120.2(2)
C35 C34 H34 119.9
C34 C35 H35 120.0
C36 C35 C34 119.9(2)
C36 C35 H35 120.0
C31 C36 N2 119.84(18)
C31 C36 C35 119.47(19)
C35 C36 N2 120.69(19)

loop_
_geom_bond_atom_site_label_1
_geom_bond_atom_site_label_2
_geom_bond_distance
O1 C8 1.226(2)
O2 C10 1.221(2)
O3 C17 1.391(2)
O3 C18 1.398(2)
O4 C30 1.378(3)
O4 C31 1.373(2)
N1 C1 1.434(2)
N1 C7 1.461(2)
N1 C8 1.347(2)
N2 C10 1.359(2)
N2 C24 1.487(2)
N2 C36 1.434(2)
N3 C11 1.464(2)
N3 C23 1.401(2)
N3 C24 1.444(2)
C1 C2 1.374(3)
C1 C6 1.377(3)
C2 H2 0.9300
C2 C3 1.379(3)
C3 H3 0.9300
C3 C4 1.371(3)
C4 H4 0.9300
C4 C5 1.363(3)
C5 H5 0.9300
C5 C6 1.385(3)
C6 H6 0.9300
C7 H7A 0.9600
C7 H7B 0.9600
C7 H7C 0.9600
C8 C9 1.528(2)
C9 H9 0.9800
C9 C10 1.517(3)
C9 C11 1.541(3)
C11 H11 0.9800
C11 C12 1.509(2)
C12 C13 1.388(3)
C12 C17 1.383(3)
C13 H13 0.9300
C13 C14 1.389(3)
C14 H14 0.9300
C14 C15 1.369(3)
C15 H15 0.9300
C15 C16 1.376(3)
C16 H16 0.9300
C16 C17 1.387(3)
C18 C19 1.380(3)
C18 C23 1.392(3)
C19 H19 0.9300
C19 C20 1.381(4)
C20 H20 0.9300
C20 C21 1.370(4)
C21 H21 0.9300
C21 C22 1.382(3)
C22 H22 0.9300
C22 C23 1.399(3)
C24 H24 0.9800
C24 C25 1.525(3)
C25 C26 1.400(3)
C25 C30 1.391(3)
C26 H26 0.9300
C26 C27 1.374(3)
C27 H27 0.9300
C27 C28 1.371(3)
C28 H28 0.9300
C28 C29 1.369(3)
C29 H29 0.9300
C29 C30 1.394(3)
C31 C32 1.391(3)
C31 C36 1.377(3)
C32 H32 0.9300
C32 C33 1.366(3)
C33 H33 0.9300
C33 C34 1.373(3)
C34 H34 0.9300
C34 C35 1.387(3)
C35 H35 0.9300
C35 C36 1.382(3)

loop_
_geom_torsion_atom_site_label_1
_geom_torsion_atom_site_label_2
_geom_torsion_atom_site_label_3
_geom_torsion_atom_site_label_4
_geom_torsion
O1 C8 C9 C10 -65.6(2)
O1 C8 C9 C11 58.8(2)
O3 C18 C19 C20 177.0(2)
O3 C18 C23 N3 -0.4(3)
O3 C18 C23 C22 -178.79(19)
O4 C31 C32 C33 -175.01(19)
O4 C31 C36 N2 -2.9(3)
O4 C31 C36 C35 176.62(19)
N1 C1 C2 C3 178.73(19)
N1 C1 C6 C5 -178.42(17)
N1 C8 C9 C10 118.66(19)
N1 C8 C9 C11 -116.92(19)
N2 C24 C25 C26 150.54(15)
N2 C24 C25 C30 -31.4(2)
N3 C11 C12 C13 139.92(18)
N3 C11 C12 C17 -50.8(2)
N3 C24 C25 C26 26.2(2)
N3 C24 C25 C30 -155.82(17)
C1 N1 C8 O1 172.7(2)
C1 N1 C8 C9 -11.7(3)
C1 C2 C3 C4 0.8(4)
C2 C1 C6 C5 2.2(3)
C2 C3 C4 C5 0.0(4)
C3 C4 C5 C6 0.3(4)
C4 C5 C6 C1 -1.4(3)
C6 C1 C2 C3 -1.9(3)
C7 N1 C1 C2 104.2(2)
C7 N1 C1 C6 -75.1(3)
C7 N1 C8 O1 -8.1(3)
C7 N1 C8 C9 167.54(19)
C8 N1 C1 C2 -76.5(3)
C8 N1 C1 C6 104.1(2)
C8 C9 C10 O2 -52.8(2)
C8 C9 C10 N2 127.98(17)
C8 C9 C11 N3 -159.70(14)
C8 C9 C11 C12 70.48(19)
C9 C11 C12 C13 -94.7(2)
C9 C11 C12 C17 74.6(2)
C10 N2 C24 N3 22.1(2)
C10 N2 C24 C25 -104.22(19)
C10 N2 C36 C31 116.2(2)
C10 N2 C36 C35 -63.4(3)
C10 C9 C11 N3 -39.0(2)
C10 C9 C11 C12 -168.79(15)
C11 N3 C23 C18 30.2(3)
C11 N3 C23 C22 -151.4(2)
C11 N3 C24 N2 -55.7(2)
C11 N3 C24 C25 69.89(19)
C11 C9 C10 O2 -173.16(17)
C11 C9 C10 N2 7.6(2)
C11 C12 C13 C14 170.1(2)
C11 C12 C17 O3 7.4(3)
C11 C12 C17 C16 -169.99(19)
C12 C13 C14 C15 -0.5(4)
C13 C12 C17 O3 176.86(18)
C13 C12 C17 C16 -0.5(3)
C13 C14 C15 C16 0.8(4)
C14 C15 C16 C17 -1.0(4)
C15 C16 C17 O3 -176.6(2)
C15 C16 C17 C12 0.8(3)
C17 O3 C18 C19 116.4(2)
C17 O3 C18 C23 -67.6(2)
C17 C12 C13 C14 0.4(3)
C18 O3 C17 C12 66.5(2)
C18 O3 C17 C16 -116.0(2)
C18 C19 C20 C21 1.0(4)
C19 C18 C23 N3 175.5(2)
C19 C18 C23 C22 -3.0(3)
C19 C20 C21 C22 -1.0(4)
C20 C21 C22 C23 -1.1(4)
C21 C22 C23 N3 -175.5(2)
C21 C22 C23 C18 3.0(3)
C23 N3 C11 C9 -112.7(2)
C23 N3 C11 C12 13.2(3)
C23 N3 C24 N2 122.39(17)
C23 N3 C24 C25 -112.05(19)
C23 C18 C19 C20 1.0(4)
C24 N2 C10 O2 -178.01(18)
C24 N2 C10 C9 1.2(3)
C24 N2 C36 C31 -64.6(2)
C24 N2 C36 C35 115.8(2)
C24 N3 C11 C9 65.17(19)
C24 N3 C11 C12 -168.85(16)
C24 N3 C23 C18 -147.51(19)
C24 N3 C23 C22 30.9(3)
C24 C25 C26 C27 179.03(17)
C24 C25 C30 O4 2.6(3)
C24 C25 C30 C29 -179.09(17)
C25 C26 C27 C28 -0.1(3)
C26 C25 C30 O4 -179.37(17)
C26 C25 C30 C29 -1.0(3)
C26 C27 C28 C29 -0.4(3)
C27 C28 C29 C30 0.2(3)
C28 C29 C30 O4 179.16(19)
C28 C29 C30 C25 0.6(3)
C30 O4 C31 C32 -141.79(19)
C30 O4 C31 C36 44.3(3)
C30 C25 C26 C27 0.8(3)
C31 O4 C30 C25 -23.2(3)
C31 O4 C30 C29 158.40(18)
C31 C32 C33 C34 -1.3(3)
C32 C31 C36 N2 -176.57(17)
C32 C31 C36 C35 3.0(3)
C32 C33 C34 C35 1.3(4)
C33 C34 C35 C36 0.9(4)
C34 C35 C36 N2 176.50(19)
C34 C35 C36 C31 -3.0(3)
C36 N2 C10 O2 1.1(3)
C36 N2 C10 C9 -179.68(16)
C36 N2 C24 N3 -157.08(16)
C36 N2 C24 C25 76.63(19)
C36 C31 C32 C33 -0.8(3)
